data_2231382
loop_
_publ_author_name
'Lv, Lu-Ping'
'Yu, Tie-Ming'
'Yu, Wen-Bo'
'Hu, Xian-Chao'

_publ_section_title
;
 (<i>E</i>)-Methyl
 <i>N</i>'-[(1<i>H</i>-indol-3-yl)methylidene]hydrazinecarboxylate
 0.25-hydrate
;
_journal_coeditor_code ZS2120
_journal_issue 8
_journal_name_full 'Acta Crystallographica Section E'
_journal_page_first o1956
_journal_paper_doi 10.1107/S1600536811026249
_journal_volume 67
_journal_year 2011
_chemical_formula_iupac 'C11 H11 N3 O2, 0.25H2 O'
_chemical_formula_moiety 'C11 H11 N3 O2, 0.25(H2 O)'
_chemical_formula_sum 'C11 H11.5 N3 O2.25'
_chemical_formula_weight 886.93
_chemical_melting_point_gt 465
_chemical_melting_point_lt 467
_chemical_name_systematic
;
(<i>E</i>)-Methyl
<i>N</i>'-[(1<i>H</i>-indol-3-yl)methylidene]hydrazinecarboxylate
0.25-hydrate
;
_space_group_IT_number 15
_symmetry_cell_setting monoclinic
_symmetry_space_group_name_Hall '-C 2yc'
_symmetry_space_group_name_H-M 'C 1 2/c 1'
_atom_sites_solution_hydrogens geom
_atom_sites_solution_primary direct
_atom_sites_solution_secondary difmap
_audit_creation_method SHELXL-97
_cell_angle_alpha 90.00
_cell_angle_beta 130.558(5)
_cell_angle_gamma 90.00
_cell_formula_units_Z 16
_cell_length_a 27.842(2)
_cell_length_b 11.7574(11)
_cell_length_c 18.565(2)
_cell_measurement_reflns_used 4052
_cell_measurement_temperature 223(2)
_cell_measurement_theta_max 25.0
_cell_measurement_theta_min 1.9
_cell_volume 4617.2(8)
_computing_cell_refinement 'SAINT (Bruker, 2002)'
_computing_data_collection 'SMART (Bruker, 2002)'
_computing_data_reduction 'SAINT (Bruker, 2002)'
_computing_molecular_graphics 'SHELXTL (Sheldrick, 2008)'
_computing_publication_material 'SHELXTL (Sheldrick, 2008)'
_computing_structure_refinement 'SHELXL97 (Sheldrick, 2008)'
_computing_structure_solution 'SHELXS97 (Sheldrick, 2008)'
_diffrn_ambient_temperature 223(2)
_diffrn_measured_fraction_theta_full 0.996
_diffrn_measured_fraction_theta_max 0.996
_diffrn_measurement_device_type 'Bruker SMART CCD area-detector'
_diffrn_measurement_method '\f and \w'
_diffrn_radiation_monochromator graphite
_diffrn_radiation_source 'fine-focus sealed tube'
_diffrn_radiation_type MoK\a
_diffrn_radiation_wavelength 0.71073
_diffrn_reflns_av_R_equivalents 0.0294
_diffrn_reflns_av_sigmaI/netI 0.0224
_diffrn_reflns_limit_h_max 33
_diffrn_reflns_limit_h_min -33
_diffrn_reflns_limit_k_max 13
_diffrn_reflns_limit_k_min -13
_diffrn_reflns_limit_l_max 22
_diffrn_reflns_limit_l_min -22
_diffrn_reflns_number 21333
_diffrn_reflns_theta_full 25.02
_diffrn_reflns_theta_max 25.02
_diffrn_reflns_theta_min 1.93
_diffrn_standards_number 0
_exptl_absorpt_coefficient_mu 0.092
_exptl_absorpt_correction_T_max 0.9892
_exptl_absorpt_correction_T_min 0.9766
_exptl_absorpt_correction_type multi-scan
_exptl_absorpt_process_details '(SADABS; Bruker, 2002)'
_exptl_crystal_colour colourless
_exptl_crystal_density_diffrn 1.276
_exptl_crystal_density_method 'not measured'
_exptl_crystal_description block
_exptl_crystal_F_000 1864
_exptl_crystal_size_max 0.21
_exptl_crystal_size_mid 0.17
_exptl_crystal_size_min 0.15
_refine_diff_density_max 0.159
_refine_diff_density_min -0.190
_refine_ls_extinction_method none
_refine_ls_goodness_of_fit_ref 1.046
_refine_ls_hydrogen_treatment mixed
_refine_ls_matrix_type full
_refine_ls_number_parameters 298
_refine_ls_number_reflns 4052
_refine_ls_number_restraints 1
_refine_ls_restrained_S_all 1.047
_refine_ls_R_factor_all 0.0564
_refine_ls_R_factor_gt 0.0402
_refine_ls_shift/su_max 0.000
_refine_ls_shift/su_mean 0.000
_refine_ls_structure_factor_coef Fsqd
_refine_ls_weighting_details 'calc w=1/[\s^2^(Fo^2^)+(0.0709P)^2^+0.7592P] where P=(Fo^2^+2Fc^2^)/3'
_refine_ls_weighting_scheme calc
_refine_ls_wR_factor_gt 0.1130
_refine_ls_wR_factor_ref 0.1236
_reflns_number_gt 3083
_reflns_number_total 4052
_reflns_threshold_expression I>2\s(I)
_cod_data_source_file zs2120.cif
_cod_data_source_block I
_cod_original_sg_symbol_H-M 'C 2/c'
_cod_database_code 2231382
_cod_database_fobs_code 2231382

loop_
_symmetry_equiv_pos_as_xyz
'x, y, z'
'-x, y, -z+1/2'
'x+1/2, y+1/2, z'
'-x+1/2, y+1/2, -z+1/2'
'-x, -y, -z'
'x, -y, z-1/2'
'-x+1/2, -y+1/2, -z'
'x+1/2, -y+1/2, z-1/2'

loop_
_atom_site_type_symbol
_atom_site_label
_atom_site_fract_x
_atom_site_fract_y
_atom_site_fract_z
_atom_site_U_iso_or_equiv
_atom_site_adp_type
_atom_site_calc_flag
_atom_site_refinement_flags
_atom_site_occupancy
_atom_site_symmetry_multiplicity
C C1 0.37219(7) 0.37491(12) 0.56024(11) 0.0531(4) Uani d . 1 1
H H1A 0.4010 0.3162 0.5814 0.064 Uiso calc R 1 1
C C2 0.30987(8) 0.35174(15) 0.51235(14) 0.0696(5) Uani d . 1 1
H H2 0.2965 0.2765 0.5014 0.083 Uiso calc R 1 1
C C3 0.26622(9) 0.43864(17) 0.47977(16) 0.0820(6) Uani d . 1 1
H H3 0.2242 0.4201 0.4476 0.098 Uiso calc R 1 1
C C4 0.28342(9) 0.55074(16) 0.49370(16) 0.0789(5) Uani d . 1 1
H H4 0.2539 0.6085 0.4715 0.095 Uiso calc R 1 1
C C5 0.34667(8) 0.57480(12) 0.54227(13) 0.0584(4) Uani d . 1 1
C C6 0.39200(7) 0.48869(12) 0.57692(10) 0.0475(3) Uani d . 1 1
C C7 0.43931(9) 0.65934(14) 0.61492(13) 0.0665(5) Uani d . 1 1
H H7 0.4696 0.7161 0.6391 0.080 Uiso calc R 1 1
C C8 0.45160(7) 0.54508(13) 0.62345(11) 0.0522(4) Uani d . 1 1
C C9 0.51368(7) 0.50072(14) 0.67094(11) 0.0552(4) Uani d . 1 1
H H9 0.5470 0.5521 0.7009 0.066 Uiso calc R 1 1
C C10 0.60747(8) 0.27236(15) 0.71437(11) 0.0607(4) Uani d . 1 1
C C11 0.69308(11) 0.1737(2) 0.7468(2) 0.1228(10) Uani d . 1 1
H H11A 0.7380 0.1807 0.7843 0.184 Uiso calc R 1 1
H H11B 0.6730 0.1700 0.6809 0.184 Uiso calc R 1 1
H H11C 0.6839 0.1056 0.7644 0.184 Uiso calc R 1 1
C C12 0.10157(13) 0.8858(2) 0.10052(18) 0.0940(8) Uani d . 1 1
H H12 0.0845 0.9202 0.0432 0.113 Uiso calc R 1 1
C C13 0.15456(13) 0.9284(2) 0.1845(2) 0.0928(7) Uani d . 1 1
H H13 0.1743 0.9920 0.1842 0.111 Uiso calc R 1 1
C C14 0.17960(9) 0.87807(16) 0.27089(15) 0.0760(5) Uani d . 1 1
H H14 0.2158 0.9085 0.3271 0.091 Uiso calc R 1 1
C C15 0.15154(7) 0.78446(14) 0.27389(12) 0.0591(4) Uani d . 1 1
H H15 0.1682 0.7524 0.3318 0.071 Uiso calc R 1 1
C C16 0.09771(8) 0.73753(14) 0.18920(11) 0.0575(4) Uani d . 1 1
C C17 0.07411(10) 0.78978(18) 0.10343(13) 0.0741(5) Uani d . 1 1
C C18 0.01498(10) 0.6371(2) 0.06843(15) 0.0889(7) Uani d . 1 1
H H18 -0.0161 0.5817 0.0330 0.107 Uiso calc R 1 1
C C19 0.05859(8) 0.63973(15) 0.16554(12) 0.0629(4) Uani d . 1 1
C C20 0.06170(8) 0.56012(14) 0.22699(14) 0.0649(5) Uani d . 1 1
H H20 0.0370 0.4947 0.2013 0.078 Uiso calc R 1 1
C C21 0.13167(8) 0.50520(12) 0.46021(14) 0.0601(4) Uani d . 1 1
C C22 0.16560(12) 0.40801(19) 0.59737(16) 0.0963(7) Uani d . 1 1
H H22A 0.1588 0.3377 0.6159 0.144 Uiso calc R 1 1
H H22B 0.1545 0.4705 0.6174 0.144 Uiso calc R 1 1
H H22C 0.2093 0.4140 0.6265 0.144 Uiso calc R 1 1
N N1 0.37741(8) 0.67819(11) 0.56674(12) 0.0742(4) Uani d . 1 1
H H1 0.3599 0.7439 0.5534 0.089 Uiso calc R 1 1
N N2 0.52637(6) 0.39465(11) 0.67489(9) 0.0563(3) Uani d . 1 1
N N3 0.58987(6) 0.37255(13) 0.72462(10) 0.0686(4) Uani d . 1 1
H H3N 0.6178 0.4232 0.7620 0.082 Uiso calc R 1 1
N N4 0.02321(9) 0.7252(2) 0.03134(11) 0.0964(6) Uani d . 1 1
H H4A 0.0003 0.7393 -0.0282 0.116 Uiso calc R 1 1
N N5 0.09752(6) 0.57712(10) 0.31589(11) 0.0603(4) Uani d . 1 1
N N6 0.09703(7) 0.49139(11) 0.36687(11) 0.0670(4) Uani d . 1 1
H H6 0.0749 0.4308 0.3390 0.080 Uiso calc R 1 1
O O1 0.57234(6) 0.19418(10) 0.66782(9) 0.0769(4) Uani d . 1 1
O O2 0.66952(6) 0.27132(13) 0.76297(11) 0.0956(5) Uani d . 1 1
O O1W 0.0000 0.30761(12) 0.2500 0.0550(4) Uani d SD 1 2
O O3 0.16253(6) 0.58794(9) 0.50562(9) 0.0702(3) Uani d . 1 1
O O4 0.12715(6) 0.41067(10) 0.49677(10) 0.0790(4) Uani d . 1 1
H H1WA -0.0053(11) 0.2590(17) 0.2837(14) 0.110(7) Uiso d D 1 1

loop_
_atom_site_aniso_label
_atom_site_aniso_U_11
_atom_site_aniso_U_22
_atom_site_aniso_U_33
_atom_site_aniso_U_12
_atom_site_aniso_U_13
_atom_site_aniso_U_23
C1 0.0528(9) 0.0430(8) 0.0676(10) 0.0006(6) 0.0410(8) 0.0033(7)
C2 0.0606(11) 0.0536(10) 0.0968(13) -0.0079(8) 0.0522(11) -0.0047(9)
C3 0.0542(11) 0.0768(13) 0.1139(16) -0.0024(9) 0.0541(12) -0.0064(11)
C4 0.0640(12) 0.0660(11) 0.1093(15) 0.0177(9) 0.0574(12) 0.0080(10)
C5 0.0641(11) 0.0464(8) 0.0772(11) 0.0035(7) 0.0515(10) 0.0014(7)
C6 0.0533(9) 0.0443(8) 0.0554(9) 0.0002(6) 0.0401(8) 0.0017(6)
C7 0.0784(12) 0.0476(9) 0.0950(13) -0.0127(8) 0.0659(11) -0.0078(8)
C8 0.0590(10) 0.0474(8) 0.0620(10) -0.0076(7) 0.0446(9) -0.0042(7)
C9 0.0545(10) 0.0576(10) 0.0632(10) -0.0147(7) 0.0425(9) -0.0093(7)
C10 0.0535(10) 0.0675(11) 0.0551(9) 0.0027(8) 0.0327(8) 0.0019(8)
C11 0.0888(17) 0.129(2) 0.133(2) 0.0305(15) 0.0641(16) -0.0249(17)
C12 0.123(2) 0.1079(18) 0.0932(16) 0.0552(16) 0.0886(17) 0.0451(14)
C13 0.1119(19) 0.0849(15) 0.130(2) 0.0228(13) 0.1002(19) 0.0324(14)
C14 0.0701(12) 0.0744(12) 0.0918(14) 0.0033(9) 0.0564(11) 0.0109(10)
C15 0.0549(10) 0.0629(10) 0.0582(9) 0.0075(7) 0.0362(8) 0.0080(8)
C16 0.0570(10) 0.0627(10) 0.0539(9) 0.0217(8) 0.0365(8) 0.0073(7)
C17 0.0815(13) 0.0883(14) 0.0601(11) 0.0357(11) 0.0494(11) 0.0148(10)
C18 0.0670(13) 0.1005(17) 0.0687(13) 0.0171(11) 0.0306(11) -0.0243(12)
C19 0.0501(9) 0.0642(11) 0.0613(10) 0.0093(8) 0.0304(9) -0.0114(8)
C20 0.0497(10) 0.0529(9) 0.0816(13) -0.0011(7) 0.0380(10) -0.0145(9)
C21 0.0554(10) 0.0384(8) 0.0911(13) -0.0019(7) 0.0497(10) -0.0021(8)
C22 0.1127(18) 0.0771(14) 0.0996(17) -0.0153(12) 0.0692(16) 0.0080(11)
N1 0.0903(11) 0.0386(7) 0.1144(12) 0.0056(7) 0.0758(11) 0.0035(7)
N2 0.0464(8) 0.0592(8) 0.0643(8) -0.0069(6) 0.0364(7) -0.0063(6)
N3 0.0460(8) 0.0722(9) 0.0825(10) -0.0108(7) 0.0394(8) -0.0202(8)
N4 0.0883(13) 0.1306(17) 0.0476(9) 0.0431(12) 0.0341(10) 0.0016(10)
N5 0.0542(8) 0.0436(7) 0.0782(10) -0.0021(6) 0.0410(8) -0.0039(6)
N6 0.0647(9) 0.0428(7) 0.0899(11) -0.0131(6) 0.0486(9) -0.0071(7)
O1 0.0685(8) 0.0574(7) 0.0732(8) 0.0012(6) 0.0321(7) 0.0016(6)
O2 0.0550(8) 0.1026(11) 0.1118(11) 0.0021(7) 0.0465(8) -0.0286(9)
O1W 0.0567(9) 0.0410(8) 0.0685(10) 0.000 0.0412(8) 0.000
O3 0.0713(8) 0.0426(6) 0.0865(9) -0.0090(5) 0.0468(7) -0.0039(6)
O4 0.0910(10) 0.0490(7) 0.1064(11) -0.0161(6) 0.0684(9) -0.0004(6)

loop_
_atom_type_symbol
_atom_type_description
_atom_type_scat_dispersion_real
_atom_type_scat_dispersion_imag
_atom_type_scat_source
C C 0.0033 0.0016 'International Tables Vol C Tables 4.2.6.8 and 6.1.1.4'
H H 0.0000 0.0000 'International Tables Vol C Tables 4.2.6.8 and 6.1.1.4'
N N 0.0061 0.0033 'International Tables Vol C Tables 4.2.6.8 and 6.1.1.4'
O O 0.0106 0.0060 'International Tables Vol C Tables 4.2.6.8 and 6.1.1.4'

loop_
_geom_angle_atom_site_label_1
_geom_angle_atom_site_label_2
_geom_angle_atom_site_label_3
_geom_angle
C2 C1 C6 118.95(14)
C2 C1 H1A 120.5
C6 C1 H1A 120.5
C1 C2 C3 121.17(16)
C1 C2 H2 119.4
C3 C2 H2 119.4
C4 C3 C2 121.77(17)
C4 C3 H3 119.1
C2 C3 H3 119.1
C3 C4 C5 117.33(16)
C3 C4 H4 121.3
C5 C4 H4 121.3
N1 C5 C4 130.18(15)
N1 C5 C6 107.65(14)
C4 C5 C6 122.17(15)
C1 C6 C5 118.61(14)
C1 C6 C8 134.87(14)
C5 C6 C8 106.51(13)
N1 C7 C8 110.71(14)
N1 C7 H7 124.6
C8 C7 H7 124.6
C7 C8 C9 122.58(14)
C7 C8 C6 106.16(14)
C9 C8 C6 131.26(14)
N2 C9 C8 124.40(14)
N2 C9 H9 117.8
C8 C9 H9 117.8
O1 C10 O2 124.77(17)
O1 C10 N3 124.98(16)
O2 C10 N3 110.25(15)
O2 C11 H11A 109.5
O2 C11 H11B 109.5
H11A C11 H11B 109.5
O2 C11 H11C 109.5
H11A C11 H11C 109.5
H11B C11 H11C 109.5
C13 C12 C17 117.93(19)
C13 C12 H12 121.0
C17 C12 H12 121.0
C12 C13 C14 121.1(2)
C12 C13 H13 119.4
C14 C13 H13 119.4
C15 C14 C13 120.9(2)
C15 C14 H14 119.5
C13 C14 H14 119.5
C14 C15 C16 119.54(16)
C14 C15 H15 120.2
C16 C15 H15 120.2
C15 C16 C17 118.01(18)
C15 C16 C19 134.57(15)
C17 C16 C19 107.38(17)
N4 C17 C12 130.9(2)
N4 C17 C16 106.6(2)
C12 C17 C16 122.4(2)
N4 C18 C19 110.9(2)
N4 C18 H18 124.6
C19 C18 H18 124.6
C18 C19 C20 125.10(19)
C18 C19 C16 105.46(19)
C20 C19 C16 129.43(15)
N5 C20 C19 121.37(15)
N5 C20 H20 119.3
C19 C20 H20 119.3
O3 C21 N6 126.17(16)
O3 C21 O4 124.73(18)
N6 C21 O4 109.10(14)
O4 C22 H22A 109.5
O4 C22 H22B 109.5
H22A C22 H22B 109.5
O4 C22 H22C 109.5
H22A C22 H22C 109.5
H22B C22 H22C 109.5
C7 N1 C5 108.96(13)
C7 N1 H1 125.5
C5 N1 H1 125.5
C9 N2 N3 113.83(13)
C10 N3 N2 119.82(14)
C10 N3 H3N 120.1
N2 N3 H3N 120.1
C18 N4 C17 109.66(16)
C18 N4 H4A 125.2
C17 N4 H4A 125.2
C20 N5 N6 115.05(14)
C21 N6 N5 118.48(13)
C21 N6 H6 120.8
N5 N6 H6 120.8
C10 O2 C11 115.48(17)
C21 O4 C22 116.13(15)

loop_
_geom_bond_atom_site_label_1
_geom_bond_atom_site_label_2
_geom_bond_distance
C1 C2 1.367(2)
C1 C6 1.403(2)
C1 H1A 0.9300
C2 C3 1.390(3)
C2 H2 0.9300
C3 C4 1.368(3)
C3 H3 0.9300
C4 C5 1.389(2)
C4 H4 0.9300
C5 N1 1.382(2)
C5 C6 1.406(2)
C6 C8 1.441(2)
C7 N1 1.347(2)
C7 C8 1.370(2)
C7 H7 0.9300
C8 C9 1.434(2)
C9 N2 1.285(2)
C9 H9 0.9300
C10 O1 1.2038(19)
C10 O2 1.331(2)
C10 N3 1.336(2)
C11 O2 1.447(3)
C11 H11A 0.9600
C11 H11B 0.9600
C11 H11C 0.9600
C12 C13 1.367(3)
C12 C17 1.384(3)
C12 H12 0.9300
C13 C14 1.398(3)
C13 H13 0.9300
C14 C15 1.372(2)
C14 H14 0.9300
C15 C16 1.399(2)
C15 H15 0.9300
C16 C17 1.409(2)
C16 C19 1.442(2)
C17 N4 1.382(3)
C18 N4 1.344(3)
C18 C19 1.371(3)
C18 H18 0.9300
C19 C20 1.434(3)
C20 N5 1.272(2)
C20 H20 0.9300
C21 O3 1.2055(18)
C21 N6 1.336(2)
C21 O4 1.3502(19)
C22 O4 1.427(2)
C22 H22A 0.9600
C22 H22B 0.9600
C22 H22C 0.9600
N1 H1 0.8600
N2 N3 1.3868(18)
N3 H3N 0.8600
N4 H4A 0.8600
N5 N6 1.3887(19)
N6 H6 0.8600
O1W H1WA 0.928(15)

loop_
_geom_hbond_atom_site_label_D
_geom_hbond_atom_site_label_H
_geom_hbond_atom_site_label_A
_geom_hbond_site_symmetry_A
_geom_hbond_distance_DH
_geom_hbond_distance_HA
_geom_hbond_distance_DA
_geom_hbond_angle_DHA
_geom_hbond_publ_flag
N1 H1 O3 7_566 0.86 2.15 2.9426(18) 153.7 yes
O1W H1WA N2 7_556 0.928(15) 2.187(16) 3.0773(17) 160.5(19) yes
O1W H1WA O1 7_556 0.928(15) 2.60(2) 3.2217(14) 124.5(17) yes
N6 H6 O1W . 0.86 2.17 3.0087(17) 165.8 yes
C7 H7 Cg4 2_545 0.93 2.85 3.594(3) 137 yes
C9 H9 Cg5 2_545 0.93 2.74 3.537(3) 145 yes
C22 H22A Cg4 4_565 0.96 2.92 3.555(4) 125 yes
C22 H22A Cg5 4_565 0.96 2.86 3.796(3) 125 yes

loop_
_geom_torsion_atom_site_label_1
_geom_torsion_atom_site_label_2
_geom_torsion_atom_site_label_3
_geom_torsion_atom_site_label_4
_geom_torsion
C6 C1 C2 C3 0.4(3)
C1 C2 C3 C4 0.2(3)
C2 C3 C4 C5 -0.2(3)
C3 C4 C5 N1 -179.76(19)
C3 C4 C5 C6 -0.5(3)
C2 C1 C6 C5 -1.0(2)
C2 C1 C6 C8 179.73(16)
N1 C5 C6 C1 -179.47(14)
C4 C5 C6 C1 1.1(2)
N1 C5 C6 C8 -0.04(17)
C4 C5 C6 C8 -179.45(17)
N1 C7 C8 C9 179.48(14)
N1 C7 C8 C6 -0.42(19)
C1 C6 C8 C7 179.56(17)
C5 C6 C8 C7 0.28(17)
C1 C6 C8 C9 -0.3(3)
C5 C6 C8 C9 -179.62(16)
C7 C8 C9 N2 -175.11(16)
C6 C8 C9 N2 4.8(3)
C17 C12 C13 C14 -1.2(3)
C12 C13 C14 C15 -0.3(3)
C13 C14 C15 C16 1.1(3)
C14 C15 C16 C17 -0.5(2)
C14 C15 C16 C19 176.80(17)
C13 C12 C17 N4 -176.32(18)
C13 C12 C17 C16 1.8(3)
C15 C16 C17 N4 177.52(13)
C19 C16 C17 N4 -0.45(17)
C15 C16 C17 C12 -1.0(2)
C19 C16 C17 C12 -179.00(16)
N4 C18 C19 C20 177.95(16)
N4 C18 C19 C16 -1.3(2)
C15 C16 C19 C18 -176.42(17)
C17 C16 C19 C18 1.06(17)
C15 C16 C19 C20 4.4(3)
C17 C16 C19 C20 -178.17(15)
C18 C19 C20 N5 -169.80(16)
C16 C19 C20 N5 9.3(3)
C8 C7 N1 C5 0.4(2)
C4 C5 N1 C7 179.13(19)
C6 C5 N1 C7 -0.2(2)
C8 C9 N2 N3 179.82(14)
O1 C10 N3 N2 -4.1(3)
O2 C10 N3 N2 175.87(15)
C9 N2 N3 C10 -163.03(15)
C19 C18 N4 C17 1.1(2)
C12 C17 N4 C18 178.02(19)
C16 C17 N4 C18 -0.4(2)
C19 C20 N5 N6 -178.25(13)
O3 C21 N6 N5 2.6(2)
O4 C21 N6 N5 -177.00(13)
C20 N5 N6 C21 -177.52(14)
O1 C10 O2 C11 8.4(3)
N3 C10 O2 C11 -171.5(2)
O3 C21 O4 C22 -4.5(2)
N6 C21 O4 C22 175.15(16)

loop_
_cod_related_entry_id
_cod_related_entry_database
_cod_related_entry_code
1 ChemSpider 30656900
